data_7713978
loop_
_publ_author_name
'Jia, Shuwen'
'Zhu, Xinrui'
'Li, Dongfeng'

_publ_section_title
;
 Observation of protonation-induced intra-molecular metal-to-metal charge
 transfer in cyano-bridged [Fe&#x2212;CN&#x2212;Mn/Ni] dinuclear complexes
;
_journal_name_full 'Dalton Transactions'
_journal_paper_doi 10.1039/D3DT02200E
_journal_year 2023
_chemical_formula_moiety 'C29 H26 N5 Ni O, 2(Cl O4)'
_chemical_formula_sum 'C29 H26 Cl2 N5 Ni O9'
_chemical_formula_weight 718.16
_space_group_crystal_system monoclinic
_space_group_IT_number 15
_space_group_name_Hall '-C 2yc'
_space_group_name_H-M_alt 'C 1 2/c 1'
_atom_sites_solution_hydrogens geom
_atom_sites_solution_primary iterative
_audit_creation_date 2023-04-18
_audit_creation_method
;
Olex2 1.3
(compiled 2020.11.12 svn.r5f609507 for OlexSys, GUI svn.r6408)
;
_audit_update_record
;
2023-04-20 deposited with the CCDC.	2023-09-18 downloaded from the CCDC.
;
_cell_angle_alpha 90
_cell_angle_beta 120.023(7)
_cell_angle_gamma 90
_cell_formula_units_Z 4
_cell_length_a 21.388(4)
_cell_length_b 12.490(2)
_cell_length_c 12.860(2)
_cell_measurement_reflns_used 9902
_cell_measurement_temperature 100.0
_cell_measurement_theta_max 62.31
_cell_measurement_theta_min 3.71
_cell_volume 2974.4(9)
_computing_cell_refinement 'SAINT V8.40B (?, 2016)'
_computing_data_reduction 'SAINT V8.40B (?, 2016)'
_computing_molecular_graphics 'Olex2 1.3 (Dolomanov et al., 2009)'
_computing_publication_material 'Olex2 1.3 (Dolomanov et al., 2009)'
_computing_structure_refinement 'SHELXL 2018/3 (Sheldrick, 2015)'
_computing_structure_solution
;
Superflip  (Palatinus & Chapuis, 2007;Palatinus & van der Lee, 2008;
Palatinus et al., 2012)
;
_diffrn_ambient_temperature 100.0
_diffrn_measured_fraction_theta_full 0.999
_diffrn_measured_fraction_theta_max 0.995
_diffrn_measurement_device_type 'Bruker APEX-II CCD'
_diffrn_measurement_method '\f and \w scans'
_diffrn_radiation_type GaK\a
_diffrn_radiation_wavelength 1.34139
_diffrn_reflns_av_R_equivalents 0.0687
_diffrn_reflns_av_unetI/netI 0.0456
_diffrn_reflns_Laue_measured_fraction_full 0.999
_diffrn_reflns_Laue_measured_fraction_max 0.995
_diffrn_reflns_limit_h_max 28
_diffrn_reflns_limit_h_min -28
_diffrn_reflns_limit_k_max 16
_diffrn_reflns_limit_k_min -16
_diffrn_reflns_limit_l_max 16
_diffrn_reflns_limit_l_min -16
_diffrn_reflns_number 22182
_diffrn_reflns_point_group_measured_fraction_full 0.999
_diffrn_reflns_point_group_measured_fraction_max 0.995
_diffrn_reflns_theta_full 53.594
_diffrn_reflns_theta_max 62.316
_diffrn_reflns_theta_min 3.714
_diffrn_source_current 3.58
_diffrn_source_power 0.250421
_diffrn_source_voltage 69.95
_diffrn_standards_number 0
_exptl_absorpt_coefficient_mu 5.019
_exptl_absorpt_correction_T_max 0.7521
_exptl_absorpt_correction_T_min 0.3858
_exptl_absorpt_correction_type none
_exptl_absorpt_process_details
;
SADABS-2016/2 (Bruker,2016/2) was used for absorption correction.
wR2(int) was 0.1608 before and 0.0852 after correction.
The Ratio of minimum to maximum transmission is 0.5130.
The \l/2 correction factor is Not present.
;
_exptl_crystal_colour violet
_exptl_crystal_colour_primary violet
_exptl_crystal_density_diffrn 1.604
_exptl_crystal_description block
_exptl_crystal_F_000 1476
_refine_diff_density_max 0.792
_refine_diff_density_min -0.830
_refine_diff_density_rms 0.092
_refine_ls_extinction_method none
_refine_ls_goodness_of_fit_ref 1.080
_refine_ls_hydrogen_treatment constr
_refine_ls_matrix_type full
_refine_ls_number_parameters 211
_refine_ls_number_reflns 3582
_refine_ls_number_restraints 0
_refine_ls_restrained_S_all 1.080
_refine_ls_R_factor_all 0.0540
_refine_ls_R_factor_gt 0.0448
_refine_ls_shift/su_max 0.000
_refine_ls_shift/su_mean 0.000
_refine_ls_structure_factor_coef Fsqd
_refine_ls_weighting_details 'w=1/[\s^2^(Fo^2^)+(0.0790P)^2^+2.1857P] where P=(Fo^2^+2Fc^2^)/3'
_refine_ls_weighting_scheme calc
_refine_ls_wR_factor_gt 0.1236
_refine_ls_wR_factor_ref 0.1300
_reflns_Friedel_coverage 0.000
_reflns_number_gt 3056
_reflns_number_total 3582
_reflns_threshold_expression 'I > 2\s(I)'
_cod_data_source_file d3dt02200e2.cif
_cod_data_source_block 230329l-1
_cod_database_code 7713978
_shelx_shelxl_version_number 2018/3
_shelx_space_group_comment
;
The symmetry employed for this shelxl refinement is uniquely defined
by the following loop, which should always be used as a source of
symmetry information in preference to the above space-group names.
They are only intended as comments.
;
_olex2_refinement_description
;
1. Fixed Uiso
 At 1.2 times of:
  All C(H) groups
 At 1.5 times of:
  All C(H,H,H) groups, All O(H) groups
2. Others
 Fixed Sof: H1(0.5)
3.a Aromatic/amide H refined with riding coordinates:
 C15(H15), C2(H2), C4(H4), C12(H12), C10(H10), C13(H13), C1(H1A), C3(H3),
 C14(H14), C9(H9)
3.b Tetrahedral OH refined with riding coordinates:
 O1(H1)
3.c Idealised Me refined as rotating group:
 C7(H7A,H7B,H7C)
;
_olex2_submission_special_instructions 'No special instructions were received'

loop_
_space_group_symop_operation_xyz
'x, y, z'
'-x, y, -z+1/2'
'x+1/2, y+1/2, z'
'-x+1/2, y+1/2, -z+1/2'
'-x, -y, -z'
'x, -y, z-1/2'
'-x+1/2, -y+1/2, -z'
'x+1/2, -y+1/2, z-1/2'

loop_
_atom_site_label
_atom_site_type_symbol
_atom_site_fract_x
_atom_site_fract_y
_atom_site_fract_z
_atom_site_U_iso_or_equiv
_atom_site_adp_type
_atom_site_occupancy
_atom_site_site_symmetry_order
_atom_site_calc_flag
_atom_site_refinement_flags_posn
_atom_site_refinement_flags_adp
_atom_site_refinement_flags_occupancy
_atom_site_disorder_assembly
_atom_site_disorder_group
Ni1 Ni 0.500000 0.29196(3) 0.250000 0.01511(15) Uani 1 2 d S T P . .
Cl1 Cl 0.36963(3) -0.07299(4) 0.22343(5) 0.02085(16) Uani 1 1 d . . . . .
O1 O 0.500000 0.12667(18) 0.250000 0.0235(5) Uani 1 2 d S T P . .
H1 H 0.521401 0.104248 0.321124 0.035 Uiso 0.5 1 calc R U P . .
N3 N 0.500000 0.4553(2) 0.250000 0.0161(5) Uani 1 2 d S T P . .
N1 N 0.56277(11) 0.28965(15) 0.16616(18) 0.0173(4) Uani 1 1 d . . . . .
N2 N 0.60303(11) 0.30084(14) 0.40554(19) 0.0173(4) Uani 1 1 d . . . . .
O2 O 0.37884(10) 0.00282(15) 0.14593(17) 0.0283(4) Uani 1 1 d . . . . .
O4 O 0.33185(11) -0.02134(14) 0.27588(19) 0.0304(4) Uani 1 1 d . . . . .
O5 O 0.32751(12) -0.16200(16) 0.15130(19) 0.0333(5) Uani 1 1 d . . . . .
C5 C 0.65003(13) 0.37652(18) 0.4111(2) 0.0169(4) Uani 1 1 d . . . . .
C11 C 0.61423(13) 0.36546(18) 0.1947(2) 0.0178(5) Uani 1 1 d . . . . .
C15 C 0.55665(14) 0.21105(19) 0.0890(2) 0.0217(5) Uani 1 1 d . . . . .
H15 H 0.521430 0.156918 0.070731 0.026 Uiso 1 1 calc R U . . .
C8 C 0.55965(13) 0.50978(18) 0.2679(2) 0.0184(5) Uani 1 1 d . . . . .
C2 C 0.68903(14) 0.2466(2) 0.6072(2) 0.0224(5) Uani 1 1 d . . . . .
H2 H 0.701084 0.200181 0.673134 0.027 Uiso 1 1 calc R U . . .
C4 C 0.71691(13) 0.39075(19) 0.5148(2) 0.0202(5) Uani 1 1 d . . . . .
H4 H 0.748948 0.444796 0.517455 0.024 Uiso 1 1 calc R U . . .
C12 C 0.65707(13) 0.3660(2) 0.1409(2) 0.0213(5) Uani 1 1 d . . . . .
H12 H 0.691387 0.421411 0.158787 0.026 Uiso 1 1 calc R U . . .
C10 C 0.500000 0.6764(3) 0.250000 0.0253(7) Uani 1 2 d S T P . .
H10 H 0.500000 0.752450 0.249998 0.030 Uiso 1 2 calc R U P . .
C13 C 0.64927(15) 0.2849(2) 0.0611(2) 0.0248(5) Uani 1 1 d . . . . .
H13 H 0.678416 0.284329 0.024604 0.030 Uiso 1 1 calc R U . . .
C1 C 0.62342(14) 0.2372(2) 0.5016(2) 0.0213(5) Uani 1 1 d . . . . .
H1A H 0.591053 0.182766 0.496751 0.026 Uiso 1 1 calc R U . . .
C6 C 0.62763(13) 0.44415(18) 0.2969(2) 0.0181(5) Uani 1 1 d . . . . .
C3 C 0.73659(14) 0.3255(2) 0.6143(2) 0.0214(5) Uani 1 1 d . . . . .
H3 H 0.781763 0.334824 0.685728 0.026 Uiso 1 1 calc R U . . .
C14 C 0.59858(15) 0.2050(2) 0.0354(2) 0.0238(5) Uani 1 1 d . . . . .
H14 H 0.592888 0.147954 -0.017433 0.029 Uiso 1 1 calc R U . . .
C9 C 0.55972(14) 0.62115(19) 0.2642(2) 0.0233(5) Uani 1 1 d . . . . .
H9 H 0.600312 0.658691 0.271285 0.028 Uiso 1 1 calc R U . . .
C7 C 0.68971(14) 0.5213(2) 0.3197(2) 0.0220(5) Uani 1 1 d . . . . .
H7A H 0.698653 0.570401 0.385112 0.033 Uiso 1 1 calc R U . . .
H7B H 0.676282 0.562382 0.246551 0.033 Uiso 1 1 calc R U . . .
H7C H 0.733564 0.479905 0.341816 0.033 Uiso 1 1 calc R U . . .
O3 O 0.43906(11) -0.10879(18) 0.31624(19) 0.0377(5) Uani 1 1 d . . . . .

loop_
_atom_site_aniso_label
_atom_site_aniso_U_11
_atom_site_aniso_U_22
_atom_site_aniso_U_33
_atom_site_aniso_U_23
_atom_site_aniso_U_13
_atom_site_aniso_U_12
Ni1 0.0156(3) 0.0118(2) 0.0199(3) 0.000 0.0104(2) 0.000
Cl1 0.0208(3) 0.0180(3) 0.0277(3) 0.0037(2) 0.0151(3) 0.0022(2)
O1 0.0227(13) 0.0135(11) 0.0341(14) 0.000 0.0139(11) 0.000
N3 0.0184(14) 0.0116(12) 0.0199(13) 0.000 0.0108(12) 0.000
N1 0.0162(10) 0.0188(10) 0.0183(10) -0.0006(7) 0.0097(8) 0.0001(7)
N2 0.0168(10) 0.0159(9) 0.0207(10) 0.0003(7) 0.0105(8) -0.0006(7)
O2 0.0254(10) 0.0289(10) 0.0311(10) 0.0097(8) 0.0145(8) -0.0037(8)
O4 0.0360(11) 0.0224(9) 0.0452(11) -0.0026(8) 0.0296(10) 0.0030(8)
O5 0.0451(12) 0.0241(10) 0.0398(11) -0.0080(8) 0.0281(10) -0.0101(9)
C5 0.0201(12) 0.0134(10) 0.0203(11) -0.0014(8) 0.0123(10) 0.0003(9)
C11 0.0180(12) 0.0168(11) 0.0195(11) 0.0027(8) 0.0100(9) 0.0010(9)
C15 0.0208(13) 0.0210(12) 0.0236(13) -0.0035(9) 0.0114(11) 0.0006(9)
C8 0.0193(12) 0.0169(11) 0.0191(11) 0.0015(8) 0.0098(10) -0.0001(9)
C2 0.0242(13) 0.0222(12) 0.0234(12) 0.0041(10) 0.0138(11) 0.0035(10)
C4 0.0208(12) 0.0181(11) 0.0247(12) -0.0008(9) 0.0137(10) -0.0004(9)
C12 0.0209(12) 0.0221(12) 0.0230(12) 0.0027(9) 0.0126(10) -0.0002(10)
C10 0.032(2) 0.0142(15) 0.0285(18) 0.000 0.0139(16) 0.000
C13 0.0244(14) 0.0320(14) 0.0221(12) 0.0021(10) 0.0145(11) 0.0023(11)
C1 0.0198(12) 0.0206(11) 0.0252(12) 0.0027(10) 0.0125(10) 0.0012(10)
C6 0.0187(12) 0.0152(10) 0.0218(11) 0.0003(9) 0.0112(10) -0.0015(9)
C3 0.0204(12) 0.0220(12) 0.0202(11) -0.0035(9) 0.0090(10) 0.0001(10)
C14 0.0247(14) 0.0259(13) 0.0229(13) -0.0032(9) 0.0134(11) 0.0021(10)
C9 0.0230(13) 0.0157(11) 0.0277(13) 0.0003(9) 0.0101(11) -0.0016(10)
C7 0.0230(13) 0.0173(11) 0.0301(13) 0.0000(9) 0.0167(11) -0.0037(9)
O3 0.0264(11) 0.0496(13) 0.0334(11) 0.0156(10) 0.0123(9) 0.0147(9)

loop_
_atom_type_symbol
_atom_type_description
_atom_type_scat_dispersion_real
_atom_type_scat_dispersion_imag
_atom_type_scat_source
C C 0.0137 0.0067 'International Tables Vol C Tables 4.2.6.8 and 6.1.1.4'
H H 0.0000 0.0000 'International Tables Vol C Tables 4.2.6.8 and 6.1.1.4'
Cl Cl 0.3281 0.5435 'International Tables Vol C Tables 4.2.6.8 and 6.1.1.4'
N N 0.0241 0.0134 'International Tables Vol C Tables 4.2.6.8 and 6.1.1.4'
Ni Ni -1.3357 3.2904 'International Tables Vol C Tables 4.2.6.8 and 6.1.1.4'
O O 0.0389 0.0241 'International Tables Vol C Tables 4.2.6.8 and 6.1.1.4'

loop_
_geom_angle_atom_site_label_1
_geom_angle_atom_site_label_2
_geom_angle_atom_site_label_3
_geom_angle
_geom_angle_site_symmetry_1
_geom_angle_site_symmetry_3
_geom_angle_publ_flag
O1 Ni1 N1 89.21(5) . . ?
O1 Ni1 N1 89.21(5) . 2_655 ?
O1 Ni1 N2 93.01(5) . 2_655 ?
O1 Ni1 N2 93.01(5) . . ?
N3 Ni1 O1 180.0 . . ?
N3 Ni1 N1 90.79(5) . 2_655 ?
N3 Ni1 N1 90.79(5) . . ?
N3 Ni1 N2 86.99(5) . . ?
N3 Ni1 N2 86.99(5) . 2_655 ?
N1 Ni1 N1 178.43(10) 2_655 . ?
N1 Ni1 N2 98.42(8) . 2_655 ?
N1 Ni1 N2 81.66(8) . . ?
N1 Ni1 N2 98.42(8) 2_655 . ?
N1 Ni1 N2 81.66(8) 2_655 2_655 ?
N2 Ni1 N2 173.98(10) 2_655 . ?
O4 Cl1 O2 109.21(11) . . ?
O4 Cl1 O5 109.35(11) . . ?
O5 Cl1 O2 108.42(12) . . ?
O3 Cl1 O2 109.49(12) . . ?
O3 Cl1 O4 109.90(13) . . ?
O3 Cl1 O5 110.44(13) . . ?
Ni1 O1 H1 109.472(5) . 2_655 ?
Ni1 O1 H1 109.5 . . ?
H1 O1 H1 141.1 . 2_655 ?
C8 N3 Ni1 120.01(14) 2_655 . ?
C8 N3 Ni1 120.01(14) . . ?
C8 N3 C8 120.0(3) 2_655 . ?
C11 N1 Ni1 119.50(15) . . ?
C15 N1 Ni1 122.24(16) . . ?
C15 N1 C11 118.2(2) . . ?
C5 N2 Ni1 118.79(15) . . ?
C1 N2 Ni1 122.97(16) . . ?
C1 N2 C5 118.2(2) . . ?
N2 C5 C4 121.2(2) . . ?
N2 C5 C6 117.5(2) . . ?
C4 C5 C6 121.3(2) . . ?
N1 C11 C12 120.9(2) . . ?
N1 C11 C6 116.93(19) . . ?
C12 C11 C6 121.9(2) . . ?
N1 C15 H15 118.1 . . ?
N1 C15 C14 123.8(2) . . ?
C14 C15 H15 118.1 . . ?
N3 C8 C6 117.8(2) . . ?
N3 C8 C9 120.7(2) . . ?
C9 C8 C6 121.5(2) . . ?
C1 C2 H2 120.8 . . ?
C3 C2 H2 120.8 . . ?
C3 C2 C1 118.3(2) . . ?
C5 C4 H4 120.1 . . ?
C3 C4 C5 119.8(2) . . ?
C3 C4 H4 120.1 . . ?
C11 C12 H12 120.1 . . ?
C13 C12 C11 119.7(2) . . ?
C13 C12 H12 120.1 . . ?
C9 C10 H10 120.0 . . ?
C9 C10 H10 120.0 2_655 . ?
C9 C10 C9 120.1(3) . 2_655 ?
C12 C13 H13 120.3 . . ?
C14 C13 C12 119.4(2) . . ?
C14 C13 H13 120.3 . . ?
N2 C1 C2 123.7(2) . . ?
N2 C1 H1A 118.2 . . ?
C2 C1 H1A 118.2 . . ?
C5 C6 C11 107.29(18) . . ?
C8 C6 C5 109.02(18) . . ?
C8 C6 C11 112.33(19) . . ?
C8 C6 C7 109.33(19) . . ?
C7 C6 C5 109.4(2) . . ?
C7 C6 C11 109.45(19) . . ?
C2 C3 C4 118.8(2) . . ?
C2 C3 H3 120.6 . . ?
C4 C3 H3 120.6 . . ?
C15 C14 C13 117.9(2) . . ?
C15 C14 H14 121.0 . . ?
C13 C14 H14 121.0 . . ?
C8 C9 H9 120.4 . . ?
C10 C9 C8 119.1(2) . . ?
C10 C9 H9 120.4 . . ?
C6 C7 H7A 109.5 . . ?
C6 C7 H7B 109.5 . . ?
C6 C7 H7C 109.5 . . ?
H7A C7 H7B 109.5 . . ?
H7A C7 H7C 109.5 . . ?
H7B C7 H7C 109.5 . . ?

loop_
_geom_bond_atom_site_label_1
_geom_bond_atom_site_label_2
_geom_bond_distance
_geom_bond_site_symmetry_2
_geom_bond_publ_flag
Ni1 O1 2.064(2) . ?
Ni1 N3 2.040(3) . ?
Ni1 N1 2.101(2) . ?
Ni1 N1 2.101(2) 2_655 ?
Ni1 N2 2.111(2) 2_655 ?
Ni1 N2 2.112(2) . ?
Cl1 O2 1.4579(18) . ?
Cl1 O4 1.4386(18) . ?
Cl1 O5 1.439(2) . ?
Cl1 O3 1.434(2) . ?
O1 H1 0.8400 . ?
O1 H1 0.8400 2_655 ?
N3 C8 1.360(3) 2_655 ?
N3 C8 1.360(3) . ?
N1 C11 1.356(3) . ?
N1 C15 1.355(3) . ?
N2 C5 1.355(3) . ?
N2 C1 1.345(3) . ?
C5 C4 1.395(3) . ?
C5 C6 1.548(3) . ?
C11 C12 1.397(3) . ?
C11 C6 1.549(3) . ?
C15 H15 0.9500 . ?
C15 C14 1.379(4) . ?
C8 C6 1.543(3) . ?
C8 C9 1.392(3) . ?
C2 H2 0.9500 . ?
C2 C1 1.386(4) . ?
C2 C3 1.385(4) . ?
C4 H4 0.9500 . ?
C4 C3 1.394(3) . ?
C12 H12 0.9500 . ?
C12 C13 1.390(3) . ?
C10 H10 0.9500 . ?
C10 C9 1.381(3) . ?
C10 C9 1.381(3) 2_655 ?
C13 H13 0.9500 . ?
C13 C14 1.386(4) . ?
C1 H1A 0.9500 . ?
C6 C7 1.545(3) . ?
C3 H3 0.9500 . ?
C14 H14 0.9500 . ?
C9 H9 0.9500 . ?
C7 H7A 0.9800 . ?
C7 H7B 0.9800 . ?
C7 H7C 0.9800 . ?

loop_
_geom_torsion_atom_site_label_1
_geom_torsion_atom_site_label_2
_geom_torsion_atom_site_label_3
_geom_torsion_atom_site_label_4
_geom_torsion
_geom_torsion_site_symmetry_1
_geom_torsion_site_symmetry_2
_geom_torsion_site_symmetry_3
_geom_torsion_site_symmetry_4
_geom_torsion_publ_flag
Ni1 N3 C8 C6 -4.4(2) . . . . ?
Ni1 N3 C8 C9 177.84(16) . . . . ?
Ni1 N1 C11 C12 179.75(17) . . . . ?
Ni1 N1 C11 C6 5.1(3) . . . . ?
Ni1 N1 C15 C14 -177.8(2) . . . . ?
Ni1 N2 C5 C4 175.62(16) . . . . ?
Ni1 N2 C5 C6 -6.2(3) . . . . ?
Ni1 N2 C1 C2 -175.67(18) . . . . ?
N3 C8 C6 C5 -57.8(3) . . . . ?
N3 C8 C6 C11 61.0(2) . . . . ?
N3 C8 C6 C7 -177.33(18) . . . . ?
N3 C8 C9 C10 4.3(3) . . . . ?
N1 C11 C12 C13 -3.0(4) . . . . ?
N1 C11 C6 C5 59.3(3) . . . . ?
N1 C11 C6 C8 -60.5(3) . . . . ?
N1 C11 C6 C7 177.8(2) . . . . ?
N1 C15 C14 C13 -0.8(4) . . . . ?
N2 C5 C4 C3 0.8(3) . . . . ?
N2 C5 C6 C11 -58.6(2) . . . . ?
N2 C5 C6 C8 63.3(3) . . . . ?
N2 C5 C6 C7 -177.20(19) . . . . ?
C5 N2 C1 C2 1.9(3) . . . . ?
C5 C4 C3 C2 0.7(3) . . . . ?
C11 N1 C15 C14 -1.6(4) . . . . ?
C11 C12 C13 C14 0.5(4) . . . . ?
C15 N1 C11 C12 3.5(3) . . . . ?
C15 N1 C11 C6 -171.1(2) . . . . ?
C8 N3 C8 C6 175.6(2) 2_655 . . . ?
C8 N3 C8 C9 -2.15(16) 2_655 . . . ?
C4 C5 C6 C11 119.6(2) . . . . ?
C4 C5 C6 C8 -118.5(2) . . . . ?
C4 C5 C6 C7 1.0(3) . . . . ?
C12 C11 C6 C5 -115.3(2) . . . . ?
C12 C11 C6 C8 124.9(2) . . . . ?
C12 C11 C6 C7 3.2(3) . . . . ?
C12 C13 C14 C15 1.4(4) . . . . ?
C1 N2 C5 C4 -2.0(3) . . . . ?
C1 N2 C5 C6 176.2(2) . . . . ?
C1 C2 C3 C4 -0.8(4) . . . . ?
C6 C5 C4 C3 -177.3(2) . . . . ?
C6 C11 C12 C13 171.4(2) . . . . ?
C6 C8 C9 C10 -173.42(18) . . . . ?
C3 C2 C1 N2 -0.4(4) . . . . ?
C9 C8 C6 C5 119.9(2) . . . . ?
C9 C8 C6 C11 -121.3(2) . . . . ?
C9 C8 C6 C7 0.4(3) . . . . ?
C9 C10 C9 C8 -2.09(16) 2_655 . . . ?
